data_1536846
loop_
_publ_author_name
'Rastsvetaeva, R.K.'
'Tamazyan, R.A.'
'Sokolova, E.V.'
'Belakovskii, D.I.'

_publ_section_title
;
 Crystal structures of two modifications of natural Ba, Mn-titanium
 silicate.
;
_journal_name_full Kristallografiya
_journal_page_first 354
_journal_page_last 360
_journal_volume 36
_journal_year 1991
_chemical_formula_sum 'Ba H2 Mn2 O10 Si2 Ti'
_chemical_name_systematic 'Ba Mn2 (Ti O) (Si2 O7) (O H)2'
_space_group_IT_number 11
_symmetry_space_group_name_Hall '-P 2yb'
_symmetry_space_group_name_H-M 'P 1 21/m 1'
_cell_angle_alpha 90
_cell_angle_beta 119.8
_cell_angle_gamma 90
_cell_formula_units_Z 2
_cell_length_a 5.361
_cell_length_b 6.906
_cell_length_c 12.556
_cell_volume 403.391
_citation_journal_id_ASTM KRISAJ
_cod_data_source_file Rastsvetaeva_KRISAJ_1991_1117.cif
_cod_data_source_block H2Ba1Mn2O10Si2Ti1
_cod_original_cell_volume 403.3908
_cod_original_formula_sum 'H2 Ba1 Mn2 O10 Si2 Ti1'
_cod_database_code 1536846

loop_
_symmetry_equiv_pos_as_xyz
x,y,z
-x,y+1/2,-z
-x,-y,-z
x,-y-1/2,z

loop_
_atom_site_label
_atom_site_type_symbol
_atom_site_fract_x
_atom_site_fract_y
_atom_site_fract_z
_atom_site_occupancy
_atom_site_U_iso_or_equiv
Mn2 Mn+2 0 0 0 1 0.0
Ba1 Ba+2 0.2896 0.25 0.5343 1 0.0
Mn1 Mn+2 0.5081 0.25 0.0092 1 0.0
O2 O-2 0.746 0.25 0.919 1 0.0
O7 O-2 0.28 0.05 0.316 1 0.0
O4 O-2 0.316 0.25 0.122 1 0.0
Ti1 Ti+4 0.5008 0.25 0.2884 1 0.0
O6 O-2 0.795 0.051 0.314 1 0.0
Si1 Si+4 0.042 0.027 0.7489 1 0.0
O5 O-2 0.887 0.25 0.72 1 0.0
O1 O-2 0.781 -0.003 0.102 1 0.0
O3 O-2 0.726 0.25 0.481 1 0.0
